data_7717127
loop_
_publ_author_name
'Peng, Guoqiang'
'Su, Zhibo'
'Hu, Falu'
'Ji, Zhenyu'
'Di, Zhengyi'
'Li, Guihua'
'Gao, Tingting'
'Zhou, Guowei'
'Wu, Mingyan'

_publ_section_title
;
 A 2-fold interpenetrating 3D pillar-layered MOF for the gas separation
 and detection of metal ions.
;
_journal_issue 41
_journal_name_full 'Dalton transactions (Cambridge, England : 2003)'
_journal_page_first 16815
_journal_page_last 16820
_journal_paper_doi 10.1039/d4dt02024c
_journal_volume 53
_journal_year 2024
_chemical_formula_moiety 'C21.13 H10.40 F2 N1.13 O4 S0.37 Zn, 1[C3H7NO]'
_chemical_formula_sum 'C21.13 H10.4 F2 N1.13 O4 S0.37 Zn'
_chemical_formula_weight 459.29
_space_group_crystal_system monoclinic
_space_group_IT_number 12
_space_group_name_Hall '-C 2y'
_space_group_name_H-M_alt 'C 1 2/m 1'
_atom_sites_solution_hydrogens mixed
_atom_sites_solution_primary dual
_atom_sites_solution_secondary difmap
_audit_creation_date 2024-08-31
_audit_creation_method
;
Olex2 1.5
(compiled 2022.04.07 svn.rca3783a0 for OlexSys, GUI svn.r6498)
;
_audit_update_record
;
2024-09-05 deposited with the CCDC.	2024-09-27 downloaded from the CCDC.
;
_cell_angle_alpha 90
_cell_angle_beta 98.472(2)
_cell_angle_gamma 90
_cell_formula_units_Z 8
_cell_length_a 15.8989(6)
_cell_length_b 28.7314(10)
_cell_length_c 10.1425(4)
_cell_measurement_reflns_used 6780
_cell_measurement_temperature 110(2)
_cell_measurement_theta_max 72.529
_cell_measurement_theta_min 3.204
_cell_volume 4582.5(3)
_computing_cell_refinement 'SAINT V8.38A (Bruker, 2018)'
_computing_data_collection 'Bruker D8 Venture diffractometer'
_computing_data_reduction 'SAINT V8.38A (Bruker, 2018)'
_computing_molecular_graphics 'Olex2 1.5 (Dolomanov et al., 2009)'
_computing_publication_material 'Olex2 1.5 (Dolomanov et al., 2009)'
_computing_structure_refinement 'SHELXL 2019/3 (Sheldrick, 2015)'
_computing_structure_solution 'SHELXT 2014/5 (Sheldrick, 2014)'
_diffrn_ambient_temperature 110(2)
_diffrn_detector 'CCD area detector'
_diffrn_detector_area_resol_mean 7.9
_diffrn_detector_type 'CCD area detector'
_diffrn_measured_fraction_theta_full 0.990
_diffrn_measured_fraction_theta_max 0.980
_diffrn_measurement_device 'three-circle diffractometer'
_diffrn_measurement_device_type 'Bruker D8 Venture'
_diffrn_measurement_method 'phi and omega scans'
_diffrn_radiation_monochromator graphite
_diffrn_radiation_probe x-ray
_diffrn_radiation_type CuK\a
_diffrn_radiation_wavelength 1.54184
_diffrn_reflns_av_R_equivalents 0.0476
_diffrn_reflns_av_unetI/netI 0.0415
_diffrn_reflns_Laue_measured_fraction_full 0.990
_diffrn_reflns_Laue_measured_fraction_max 0.980
_diffrn_reflns_limit_h_max 18
_diffrn_reflns_limit_h_min -19
_diffrn_reflns_limit_k_max 35
_diffrn_reflns_limit_k_min -35
_diffrn_reflns_limit_l_max 12
_diffrn_reflns_limit_l_min -12
_diffrn_reflns_number 15878
_diffrn_reflns_point_group_measured_fraction_full 0.990
_diffrn_reflns_point_group_measured_fraction_max 0.980
_diffrn_reflns_theta_full 67.684
_diffrn_reflns_theta_max 72.530
_diffrn_reflns_theta_min 3.076
_diffrn_source 'sealed X-ray tube'
_diffrn_source_current 1.0
_diffrn_source_power 0.05
_diffrn_source_target Mo
_diffrn_source_voltage 50.0
_exptl_absorpt_coefficient_mu 2.169
_exptl_absorpt_correction_T_max 0.7536
_exptl_absorpt_correction_T_min 0.5955
_exptl_absorpt_correction_type multi-scan
_exptl_absorpt_process_details
;
SADABS-2016/2 (Bruker,2016/2) was used for absorption correction.
wR2(int) was 0.0935 before and 0.0615 after correction.
The Ratio of minimum to maximum transmission is 0.7902.
The \l/2 correction factor is Not present.
;
_exptl_crystal_colour yellow
_exptl_crystal_colour_lustre clear
_exptl_crystal_colour_modifier light
_exptl_crystal_colour_primary yellow
_exptl_crystal_density_diffrn 1.331
_exptl_crystal_density_method 'not measured'
_exptl_crystal_description block
_exptl_crystal_F_000 1848
_exptl_crystal_size_max 0.13
_exptl_crystal_size_mid 0.12
_exptl_crystal_size_min 0.11
_refine_diff_density_max 1.170
_refine_diff_density_min -0.684
_refine_diff_density_rms 0.113
_refine_ls_extinction_method none
_refine_ls_goodness_of_fit_ref 1.053
_refine_ls_hydrogen_treatment constr
_refine_ls_matrix_type full
_refine_ls_number_parameters 413
_refine_ls_number_reflns 4561
_refine_ls_number_restraints 509
_refine_ls_restrained_S_all 1.083
_refine_ls_R_factor_all 0.0862
_refine_ls_R_factor_gt 0.0701
_refine_ls_shift/su_max 0.000
_refine_ls_shift/su_mean 0.000
_refine_ls_structure_factor_coef Fsqd
_refine_ls_weighting_details 'w=1/[\s^2^(Fo^2^)+(0.1350P)^2^+15.9412P] where P=(Fo^2^+2Fc^2^)/3'
_refine_ls_weighting_scheme calc
_refine_ls_wR_factor_gt 0.2000
_refine_ls_wR_factor_ref 0.2190
_reflns_Friedel_coverage 0.000
_reflns_number_gt 3491
_reflns_number_total 4561
_reflns_threshold_expression 'I > 2\s(I)'
_cod_data_source_file d4dt02024c2.cif
_cod_data_source_block p
_cod_depositor_comments 'Adding full bibliography for 7717127.cif.'
_cod_original_formula_sum 'C21.13 H10.40 F2 N1.13 O4 S0.37 Zn'
_cod_database_code 7717127
_shelx_shelxl_version_number 2019/3
_shelx_space_group_comment
;
The symmetry employed for this shelxl refinement is uniquely defined
by the following loop, which should always be used as a source of
symmetry information in preference to the above space-group names.
They are only intended as comments.
;
_shelx_estimated_absorpt_t_max 0.796
_shelx_estimated_absorpt_t_min 0.766
_olex2_refinement_description
;
1. Fixed Uiso
 At 1.2 times of:
  All C(H) groups
 At 1.5 times of:
  All C(H,H,H) groups
2. Shared sites
{S1, N2}
3. Restrained planarity
 C2, C3A, C4A, C5A, C6A, C7A, F1A, C8
 with sigma of 0.01
 C19, N1, C17A, C18A, C20A, C21A
 with sigma of 0.01
 C10, C13, C11A, C12A, C15A, C16A, F2A, C14, C9
 with sigma of 0.01
4. Uiso/Uaniso restraints and constraints
C10 \\sim C13 \\sim C11 \\sim C12 \\sim C15 \\sim C16 \\sim F2 \\sim C11A \\sim
C12A \\sim C15A \\sim C16A \\sim F2A: within 2A with sigma of 0.01 and sigma
for terminal atoms of 0.02 within 2A
C2 \\sim C3 \\sim C4 \\sim C5 \\sim C6 \\sim C7 \\sim F1 \\sim C3A \\sim C4A
\\sim C5A \\sim C6A \\sim C7A \\sim F1A \\sim C8: within 2A with sigma of 0.01
and sigma for terminal atoms of 0.02 within 2A
C19 \\sim N1 \\sim C17 \\sim C18 \\sim C20 \\sim C21 \\sim C17A \\sim C18A
\\sim C20A \\sim C21A: within 2A with sigma of 0.01 and sigma for terminal
atoms of 0.02 within 2A
Uanis(S1) = Uanis(N2)
5. Same fragment restrains
{C2, C8, C3A, C4A, C5A, C6A, C7A, F1A} sigma for 1-2: 0.01, 1-3: 0.02
as in
{C2, C8, C3, C4, C5, C6, C7, F1}
{C10, C13, C11A, C12A, C15A, C16A, F2A} sigma for 1-2: 0.01, 1-3: 0.02
as in
{C10, C13, C11, C12, C15, C16, F2}
{C19, N1, C17A, C18A, C20A, C21A} sigma for 1-2: 0.01, 1-3: 0.02
as in
{C19, N1, C17, C18, C20, C21}
6. Others
 Sof(C3A)=Sof(H3A)=Sof(C4A)=Sof(H4A)=Sof(C5A)=Sof(C6A)=Sof(H6A)=Sof(C7A)=
 Sof(F1A)=1-FVAR(1)
 Sof(C3)=Sof(H3)=Sof(C4)=Sof(H4)=Sof(C5)=Sof(C6)=Sof(H6)=Sof(C7)=Sof(F1)=FVAR(1)
 Sof(C11A)=Sof(H11A)=Sof(C12A)=Sof(C15A)=Sof(H15A)=Sof(C16A)=Sof(H16A)=
 Sof(F2A)=1-FVAR(2)
 Sof(C11)=Sof(H11)=Sof(C12)=Sof(C15)=Sof(H15)=Sof(C16)=Sof(H16)=Sof(F2)=FVAR(2)
 Sof(C17A)=Sof(H17A)=Sof(C18A)=Sof(H18A)=Sof(C20A)=Sof(H20A)=Sof(C21A)=
 Sof(H21A)=1-FVAR(3)
 Sof(C17)=Sof(H17)=Sof(C18)=Sof(H18)=Sof(C20)=Sof(H20)=Sof(C21)=Sof(H21)=FVAR(3)
 Sof(N2)=Sof(C22)=Sof(H22A)=Sof(H22B)=Sof(H22C)=0.5*(1-FVAR(5))
 Sof(S1)=0.5*FVAR(5)
7.a Riding coordinates:
 C22(H22A,H22B,H22C)
7.b Aromatic/amide H refined with riding coordinates:
 C3(H3), C4(H4), C6(H6), C11(H11), C15(H15), C16(H16), C17(H17), C18(H18),
 C20(H20), C21(H21), C3A(H3A), C4A(H4A), C6A(H6A), C11A(H11A), C15A(H15A),
 C16A(H16A), C17A(H17A), C18A(H18A), C20A(H20A), C21A(H21A)
;
_smtbx_masks_special_details
;
A solvent mask was calculated and 348 electrons were 
found in a volume of 1212\%A^3^ in 1 void per unit cell. 
This is consistent with the presence of 
2[C3H7NO] per Asymmetric Unit 
which account for 320 electrons 
per unit cell.
;
_smtbx_masks_void_probe_radius 1.2
_smtbx_masks_void_truncation_radius 1.2
_olex2_submission_special_instructions 'No special instructions were received'

loop_
_space_group_symop_operation_xyz
'x, y, z'
'-x, y, -z'
'x+1/2, y+1/2, z'
'-x+1/2, y+1/2, -z'
'-x, -y, -z'
'x, -y, z'
'-x+1/2, -y+1/2, -z'
'x+1/2, -y+1/2, z'

loop_
_atom_site_label
_atom_site_type_symbol
_atom_site_fract_x
_atom_site_fract_y
_atom_site_fract_z
_atom_site_U_iso_or_equiv
_atom_site_adp_type
_atom_site_occupancy
_atom_site_site_symmetry_order
_atom_site_calc_flag
_atom_site_refinement_flags_posn
_atom_site_refinement_flags_adp
_atom_site_refinement_flags_occupancy
_atom_site_disorder_assembly
_atom_site_disorder_group
C1 C 0.9178(3) 0.27712(15) 0.3703(4) 0.0345(9) Uani 1 1 d . . . . .
C2 C 0.8817(4) 0.32183(17) 0.3067(5) 0.0489(12) Uani 1 1 d D U . . .
C8 C 0.8020(3) 0.45516(15) 0.1689(5) 0.0426(11) Uani 1 1 d D U . . .
C3 C 0.8274(10) 0.3508(6) 0.3664(18) 0.065(2) Uani 0.618(11) 1 d D U P A 1
H3 H 0.810323 0.340763 0.447685 0.078 Uiso 0.618(11) 1 calc R U P A 1
C4 C 0.7982(10) 0.3914(5) 0.3164(16) 0.065(2) Uani 0.618(11) 1 d D U P A 1
H4 H 0.760080 0.408719 0.361204 0.078 Uiso 0.618(11) 1 calc R U P A 1
C5 C 0.8210(11) 0.4083(3) 0.205(2) 0.0526(18) Uani 0.618(11) 1 d D U P A 1
C6 C 0.8608(11) 0.3774(5) 0.1247(16) 0.066(2) Uani 0.618(11) 1 d D U P A 1
H6 H 0.866855 0.385396 0.035624 0.079 Uiso 0.618(11) 1 calc R U P A 1
C7 C 0.8914(11) 0.3342(5) 0.1809(18) 0.067(2) Uani 0.618(11) 1 d D U P A 1
F1 F 0.9280(7) 0.3087(3) 0.1017(7) 0.117(3) Uani 0.618(11) 1 d D U P A 1
C9 C 0.7603(3) 0.47488(13) 0.0406(4) 0.0393(11) Uani 1 1 d . . . . .
C10 C 0.7167(3) 0.44408(12) -0.0596(4) 0.0404(10) Uani 1 1 d D U . . .
C13 C 0.6289(3) 0.38334(12) -0.2512(4) 0.0383(10) Uani 1 1 d D U . . .
C11 C 0.6449(9) 0.4187(5) -0.0296(13) 0.049(2) Uani 0.432(8) 1 d D U P B 1
H11 H 0.626571 0.422472 0.054811 0.059 Uiso 0.432(8) 1 calc R U P B 1
C12 C 0.6020(9) 0.3889(5) -0.1222(12) 0.047(2) Uani 0.432(8) 1 d D U P B 1
C15 C 0.6930(9) 0.4112(5) -0.2772(13) 0.049(2) Uani 0.432(8) 1 d D U P B 1
H15 H 0.709821 0.409717 -0.363178 0.059 Uiso 0.432(8) 1 calc R U P B 1
C16 C 0.7358(9) 0.4421(4) -0.1835(12) 0.048(2) Uani 0.432(8) 1 d D U P B 1
H16 H 0.778789 0.461797 -0.208333 0.057 Uiso 0.432(8) 1 calc R U P B 1
F2 F 0.5304(6) 0.3712(4) -0.0894(9) 0.082(3) Uani 0.432(8) 1 d D U P B 1
C14 C 0.5815(3) 0.35071(13) -0.3524(4) 0.0342(9) Uani 1 1 d . . . . .
C19 C 0.7738(3) 0.24459(18) 0.9442(5) 0.0484(12) Uani 1 1 d D U . . .
N1 N 0.8585(3) 0.22130(13) 0.7317(4) 0.0396(9) Uani 1 1 d D U . . .
C17 C 0.8041(5) 0.2565(2) 0.7241(6) 0.0264(14) Uani 0.662(10) 1 d D U P C 1
H17 H 0.794674 0.274116 0.644004 0.032 Uiso 0.662(10) 1 calc R U P C 1
C18 C 0.7604(5) 0.2688(2) 0.8267(6) 0.0281(14) Uani 0.662(10) 1 d D U P C 1
H18 H 0.721209 0.293892 0.815862 0.034 Uiso 0.662(10) 1 calc R U P C 1
C20 C 0.8097(6) 0.1987(3) 0.9337(8) 0.0480(18) Uani 0.662(10) 1 d D U P C 1
H20 H 0.803451 0.175384 0.997904 0.058 Uiso 0.662(10) 1 calc R U P C 1
C21 C 0.8530(6) 0.1897(3) 0.8287(8) 0.0473(18) Uani 0.662(10) 1 d D U P C 1
H21 H 0.879845 0.160326 0.824227 0.057 Uiso 0.662(10) 1 calc R U P C 1
O1 O 0.8894(3) 0.26555(12) 0.4731(3) 0.0497(9) Uani 1 1 d . . . . .
O2 O 0.9716(3) 0.25619(13) 0.3188(4) 0.0525(9) Uani 1 1 d . . . . .
O3 O 0.5071(2) 0.34109(12) -0.3369(3) 0.0454(8) Uani 1 1 d . . . . .
O4 O 0.6210(2) 0.33298(12) -0.4390(3) 0.0455(8) Uani 1 1 d . . . . .
S1 S 0.84172(18) 0.500000 0.2699(2) 0.0536(10) Uani 0.733(14) 2 d S T P A 1
Zn1 Zn 0.93256(4) 0.21131(2) 0.58680(5) 0.0297(2) Uani 1 1 d . . . . .
C3A C 0.9004(10) 0.3410(7) 0.188(2) 0.069(3) Uani 0.382(11) 1 d D U P A 2
H3A H 0.932937 0.322784 0.135977 0.082 Uiso 0.382(11) 1 calc R U P A 2
C4A C 0.8759(10) 0.3831(7) 0.143(2) 0.065(3) Uani 0.382(11) 1 d D U P A 2
H4A H 0.891568 0.393778 0.061161 0.078 Uiso 0.382(11) 1 calc R U P A 2
C5A C 0.8301(12) 0.4101(3) 0.210(3) 0.056(2) Uani 0.382(11) 1 d D U P A 2
C6A C 0.8081(11) 0.3944(7) 0.333(2) 0.062(3) Uani 0.382(11) 1 d D U P A 2
H6A H 0.776110 0.413454 0.383416 0.075 Uiso 0.382(11) 1 calc R U P A 2
C7A C 0.8352(11) 0.3491(7) 0.378(2) 0.062(3) Uani 0.382(11) 1 d D U P A 2
F1A F 0.8092(10) 0.3404(5) 0.4896(12) 0.117(5) Uani 0.382(11) 1 d D U P A 2
C11A C 0.7591(7) 0.4245(3) -0.1608(9) 0.052(2) Uani 0.568(8) 1 d D U P B 2
H11A H 0.817030 0.431885 -0.163720 0.062 Uiso 0.568(8) 1 calc R U P B 2
C12A C 0.7165(7) 0.3949(3) -0.2544(9) 0.050(2) Uani 0.568(8) 1 d D U P B 2
C15A C 0.5921(7) 0.4031(3) -0.1528(9) 0.049(2) Uani 0.568(8) 1 d D U P B 2
H15A H 0.534246 0.396060 -0.148140 0.059 Uiso 0.568(8) 1 calc R U P B 2
C16A C 0.6353(7) 0.4334(3) -0.0572(9) 0.051(2) Uani 0.568(8) 1 d D U P B 2
H16A H 0.606357 0.446329 0.009638 0.061 Uiso 0.568(8) 1 calc R U P B 2
F2A F 0.7620(6) 0.3786(4) -0.3445(9) 0.136(4) Uani 0.568(8) 1 d D U P B 2
C17A C 0.7863(6) 0.2442(4) 0.7145(11) 0.038(3) Uani 0.338(10) 1 d D U P C 2
H17A H 0.762732 0.252870 0.626425 0.045 Uiso 0.338(10) 1 calc R U P C 2
C18A C 0.7430(7) 0.2564(4) 0.8170(9) 0.040(3) Uani 0.338(10) 1 d D U P C 2
H18A H 0.691151 0.273216 0.798482 0.048 Uiso 0.338(10) 1 calc R U P C 2
C20A C 0.8527(7) 0.2197(4) 0.9671(10) 0.043(2) Uani 0.338(10) 1 d D U P C 2
H20A H 0.877237 0.210802 1.054535 0.052 Uiso 0.338(10) 1 calc R U P C 2
C21A C 0.8919(7) 0.2090(4) 0.8585(9) 0.040(2) Uani 0.338(10) 1 d D U P C 2
H21A H 0.944095 0.192368 0.872486 0.048 Uiso 0.338(10) 1 calc R U P C 2
N2 N 0.84172(18) 0.500000 0.2699(2) 0.0536(10) Uani 0.267(14) 2 d S T P A 2
C22 C 0.867(2) 0.500000 0.400(3) 0.058(8) Uani 0.267(14) 2 d S T P A 2
H22A H 0.866197 0.468070 0.434320 0.086 Uiso 0.133(7) 1 d R U P A 2
H22B H 0.828017 0.519280 0.444120 0.086 Uiso 0.133(7) 1 d R U P A 2
H22C H 0.924407 0.512650 0.419390 0.086 Uiso 0.133(7) 1 d R U P A 2

loop_
_atom_site_aniso_label
_atom_site_aniso_U_11
_atom_site_aniso_U_22
_atom_site_aniso_U_33
_atom_site_aniso_U_23
_atom_site_aniso_U_13
_atom_site_aniso_U_12
C1 0.043(3) 0.027(2) 0.032(2) 0.0020(17) -0.0003(18) -0.0019(18)
C2 0.071(3) 0.033(2) 0.042(2) 0.0075(19) 0.006(2) 0.004(2)
C8 0.055(3) 0.0219(19) 0.042(2) -0.0120(17) -0.025(2) 0.0069(18)
C3 0.087(5) 0.046(4) 0.065(4) 0.017(4) 0.023(4) 0.016(4)
C4 0.088(4) 0.049(4) 0.060(4) 0.012(3) 0.012(4) 0.015(4)
C5 0.078(4) 0.029(3) 0.046(3) 0.002(3) -0.010(3) 0.002(3)
C6 0.110(5) 0.040(4) 0.048(4) 0.001(3) 0.008(4) 0.009(4)
C7 0.117(5) 0.038(4) 0.048(4) 0.005(4) 0.014(4) 0.015(4)
F1 0.228(9) 0.067(4) 0.065(4) 0.022(3) 0.053(5) 0.071(5)
C9 0.053(3) 0.020(2) 0.040(2) 0.0056(17) -0.010(2) -0.0009(18)
C10 0.058(3) 0.024(2) 0.037(2) 0.0012(17) -0.0009(19) -0.0055(19)
C13 0.043(2) 0.029(2) 0.040(2) -0.0013(17) -0.0031(18) -0.0047(18)
C11 0.056(5) 0.040(5) 0.050(5) -0.003(4) 0.003(4) -0.006(4)
C12 0.049(4) 0.039(5) 0.050(5) -0.004(4) -0.001(4) -0.008(4)
C15 0.058(5) 0.049(5) 0.042(4) -0.006(4) 0.006(4) -0.016(4)
C16 0.059(5) 0.038(5) 0.046(4) -0.001(4) 0.008(4) -0.015(4)
F2 0.083(6) 0.105(7) 0.063(5) -0.032(5) 0.030(4) -0.036(5)
C14 0.048(3) 0.0211(18) 0.030(2) 0.0008(16) -0.0028(18) -0.0025(18)
C19 0.060(3) 0.054(3) 0.036(2) 0.014(2) 0.023(2) 0.024(2)
N1 0.046(2) 0.0386(19) 0.0370(19) 0.0083(15) 0.0166(16) 0.0082(16)
C17 0.034(3) 0.021(3) 0.025(3) 0.001(2) 0.008(2) 0.001(3)
C18 0.037(3) 0.019(3) 0.029(3) 0.002(2) 0.010(2) 0.003(3)
C20 0.056(4) 0.051(4) 0.039(3) 0.010(3) 0.015(3) 0.012(3)
C21 0.054(4) 0.045(4) 0.044(3) 0.005(3) 0.013(3) 0.015(3)
O1 0.073(3) 0.0425(19) 0.0372(18) 0.0135(14) 0.0186(17) 0.0192(17)
O2 0.059(2) 0.052(2) 0.050(2) 0.0210(17) 0.0191(17) 0.0201(18)
O3 0.048(2) 0.0447(19) 0.0431(18) -0.0134(15) 0.0067(15) -0.0137(16)
O4 0.048(2) 0.0447(18) 0.0436(19) -0.0127(15) 0.0066(15) -0.0094(15)
S1 0.084(2) 0.0241(11) 0.0439(14) 0.000 -0.0191(11) 0.000
Zn1 0.0370(4) 0.0270(3) 0.0263(3) 0.0005(2) 0.0084(2) 0.0018(2)
C3A 0.115(5) 0.043(5) 0.049(5) 0.007(5) 0.015(5) 0.015(5)
C4A 0.107(5) 0.042(5) 0.047(5) 0.006(4) 0.007(4) 0.009(4)
C5A 0.083(5) 0.033(4) 0.049(4) 0.003(4) -0.007(4) 0.004(4)
C6A 0.086(5) 0.044(4) 0.057(5) 0.009(4) 0.009(4) 0.015(4)
C7A 0.087(5) 0.043(4) 0.059(5) 0.017(4) 0.021(5) 0.017(5)
F1A 0.161(10) 0.104(8) 0.098(8) 0.028(7) 0.062(7) 0.038(8)
C11A 0.056(5) 0.048(5) 0.051(4) -0.004(4) 0.005(4) -0.011(4)
C12A 0.055(4) 0.052(5) 0.044(4) -0.010(4) 0.012(3) -0.008(4)
C15A 0.045(4) 0.044(5) 0.058(4) -0.019(4) 0.006(4) -0.004(4)
C16A 0.053(4) 0.041(5) 0.059(5) -0.022(4) 0.005(4) 0.002(4)
F2A 0.104(6) 0.199(9) 0.114(6) -0.074(6) 0.043(5) -0.052(6)
C17A 0.044(5) 0.033(5) 0.035(4) 0.002(4) 0.002(4) -0.003(5)
C18A 0.045(5) 0.036(5) 0.040(4) 0.001(4) 0.005(4) 0.001(5)
C20A 0.053(5) 0.051(5) 0.030(4) 0.015(4) 0.017(4) 0.024(4)
C21A 0.044(5) 0.045(5) 0.035(4) 0.011(4) 0.018(4) 0.025(4)
N2 0.084(2) 0.0241(11) 0.0439(14) 0.000 -0.0191(11) 0.000
C22 0.07(2) 0.047(16) 0.052(17) 0.000 -0.005(14) 0.000

loop_
_atom_type_symbol
_atom_type_description
_atom_type_scat_dispersion_real
_atom_type_scat_dispersion_imag
_atom_type_scat_source
C C 0.0181 0.0091 'International Tables Vol C Tables 4.2.6.8 and 6.1.1.4'
H H 0.0000 0.0000 'International Tables Vol C Tables 4.2.6.8 and 6.1.1.4'
F F 0.0727 0.0534 'International Tables Vol C Tables 4.2.6.8 and 6.1.1.4'
N N 0.0311 0.0180 'International Tables Vol C Tables 4.2.6.8 and 6.1.1.4'
O O 0.0492 0.0322 'International Tables Vol C Tables 4.2.6.8 and 6.1.1.4'
S S 0.3331 0.5567 'International Tables Vol C Tables 4.2.6.8 and 6.1.1.4'
Zn Zn -1.5491 0.6778 'International Tables Vol C Tables 4.2.6.8 and 6.1.1.4'

loop_
_geom_angle_atom_site_label_1
_geom_angle_atom_site_label_2
_geom_angle_atom_site_label_3
_geom_angle
_geom_angle_site_symmetry_1
_geom_angle_site_symmetry_3
_geom_angle_publ_flag
O1 C1 C2 115.1(4) . . ?
O2 C1 C2 118.8(4) . . ?
O2 C1 O1 126.2(4) . . ?
C3 C2 C1 122.7(8) . . ?
C7 C2 C1 122.3(8) . . ?
C7 C2 C3 114.6(6) . . ?
C3A C2 C1 126.0(10) . . ?
C7A C2 C1 117.8(10) . . ?
C7A C2 C3A 115.7(7) . . ?
C5 C8 C9 130.0(8) . . ?
C5 C8 S1 121.0(7) . . ?
C9 C8 S1 108.4(3) . . ?
C9 C8 N2 108.4(3) . . ?
C5A C8 C9 133.7(11) . . ?
C5A C8 N2 116.2(8) . . ?
C2 C3 H3 118.0 . . ?
C4 C3 C2 124.1(15) . . ?
C4 C3 H3 118.0 . . ?
C3 C4 H4 119.3 . . ?
C5 C4 C3 121.5(16) . . ?
C5 C4 H4 119.3 . . ?
C8 C5 C6 122.7(18) . . ?
C4 C5 C8 119.7(18) . . ?
C4 C5 C6 117.6(6) . . ?
C5 C6 H6 121.0 . . ?
C5 C6 C7 118.1(14) . . ?
C7 C6 H6 121.0 . . ?
C2 C7 C6 121.7(14) . . ?
F1 C7 C2 124.3(13) . . ?
F1 C7 C6 114.0(14) . . ?
C9 C9 C8 112.5(2) 6_565 . ?
C9 C9 C10 127.78(11) 6_565 . ?
C10 C9 C8 119.3(3) . . ?
C11 C10 C9 118.6(6) . . ?
C16 C10 C9 122.4(6) . . ?
C16 C10 C11 118.6(7) . . ?
C11A C10 C9 121.4(6) . . ?
C16A C10 C9 119.6(6) . . ?
C16A C10 C11A 119.0(6) . . ?
C12 C13 C14 120.0(6) . . ?
C15 C13 C12 116.4(6) . . ?
C15 C13 C14 123.5(6) . . ?
C12A C13 C14 121.2(5) . . ?
C15A C13 C14 122.4(6) . . ?
C15A C13 C12A 116.4(6) . . ?
C10 C11 H11 119.8 . . ?
C12 C11 C10 120.4(10) . . ?
C12 C11 H11 119.8 . . ?
C11 C12 C13 120.2(10) . . ?
F2 C12 C13 124.3(10) . . ?
F2 C12 C11 115.0(10) . . ?
C13 C15 H15 118.4 . . ?
C13 C15 C16 123.2(10) . . ?
C16 C15 H15 118.4 . . ?
C10 C16 C15 120.7(10) . . ?
C10 C16 H16 119.7 . . ?
C15 C16 H16 119.7 . . ?
O3 C14 C13 116.2(4) . . ?
O3 C14 O4 125.3(4) . . ?
O4 C14 C13 118.4(4) . . ?
C18 C19 C19 121.8(6) . 7_657 ?
C18 C19 C20 114.2(5) . . ?
C20 C19 C19 119.9(6) . 7_657 ?
C18A C19 C20A 117.6(7) . . ?
C17 N1 C21 116.3(5) . . ?
C17 N1 Zn1 120.5(4) . . ?
C21 N1 Zn1 122.5(4) . . ?
C17A N1 Zn1 124.3(6) . . ?
C17A N1 C21A 117.8(7) . . ?
C21A N1 Zn1 117.3(5) . . ?
N1 C17 H17 118.4 . . ?
N1 C17 C18 123.2(5) . . ?
C18 C17 H17 118.4 . . ?
C19 C18 C17 119.8(5) . . ?
C19 C18 H18 120.1 . . ?
C17 C18 H18 120.1 . . ?
C19 C20 H20 120.8 . . ?
C21 C20 C19 118.5(6) . . ?
C21 C20 H20 120.8 . . ?
N1 C21 C20 122.1(6) . . ?
N1 C21 H21 119.0 . . ?
C20 C21 H21 119.0 . . ?
C1 O1 Zn1 123.9(3) . . ?
C1 O2 Zn1 127.5(3) . 2_756 ?
C14 O3 Zn1 129.6(3) . 8_454 ?
C14 O4 Zn1 124.3(3) . 7_655 ?
C8 S1 C8 97.9(3) 6_565 . ?
N1 Zn1 O2 92.41(16) . 2_756 ?
N1 Zn1 O4 113.15(16) . 7_655 ?
N1 Zn1 Zn1 166.94(13) . 2_756 ?
O1 Zn1 N1 96.93(15) . . ?
O1 Zn1 O2 87.06(17) . 2_756 ?
O1 Zn1 O3 160.64(15) . 8_556 ?
O1 Zn1 O4 89.54(16) . 7_655 ?
O1 Zn1 Zn1 82.78(10) . 2_756 ?
O2 Zn1 Zn1 74.53(10) 2_756 2_756 ?
O3 Zn1 N1 101.53(15) 8_556 . ?
O3 Zn1 O2 86.41(17) 8_556 2_756 ?
O3 Zn1 O4 88.53(15) 8_556 7_655 ?
O3 Zn1 Zn1 77.92(10) 8_556 2_756 ?
O4 Zn1 O2 154.44(14) 7_655 2_756 ?
O4 Zn1 Zn1 79.92(10) 7_655 2_756 ?
C2 C3A H3A 117.7 . . ?
C4A C3A C2 124.6(19) . . ?
C4A C3A H3A 117.7 . . ?
C3A C4A H4A 119.6 . . ?
C5A C4A C3A 120.8(19) . . ?
C5A C4A H4A 119.6 . . ?
C8 C5A C6A 116(2) . . ?
C4A C5A C8 124(2) . . ?
C4A C5A C6A 119.4(8) . . ?
C5A C6A H6A 120.9 . . ?
C5A C6A C7A 118.3(17) . . ?
C7A C6A H6A 120.9 . . ?
C2 C7A C6A 121.2(17) . . ?
F1A C7A C2 128.9(17) . . ?
F1A C7A C6A 109.9(17) . . ?
C10 C11A H11A 119.8 . . ?
C12A C11A C10 120.3(9) . . ?
C12A C11A H11A 119.8 . . ?
C11A C12A C13 120.5(8) . . ?
F2A C12A C13 124.1(8) . . ?
F2A C12A C11A 115.4(9) . . ?
C13 C15A H15A 118.4 . . ?
C13 C15A C16A 123.2(9) . . ?
C16A C15A H15A 118.4 . . ?
C10 C16A C15A 120.5(9) . . ?
C10 C16A H16A 119.8 . . ?
C15A C16A H16A 119.8 . . ?
N1 C17A H17A 118.2 . . ?
N1 C17A C18A 123.6(10) . . ?
C18A C17A H17A 118.2 . . ?
C19 C18A C17A 120.4(10) . . ?
C19 C18A H18A 119.8 . . ?
C17A C18A H18A 119.8 . . ?
C19 C20A H20A 121.0 . . ?
C21A C20A C19 118.1(8) . . ?
C21A C20A H20A 121.0 . . ?
N1 C21A C20A 122.5(8) . . ?
N1 C21A H21A 118.8 . . ?
C20A C21A H21A 118.8 . . ?
C8 N2 C8 97.9(3) 6_565 . ?
C22 N2 C8 129.0(4) . . ?
N2 C22 H22A 109.5 . . ?
N2 C22 H22B 109.7(13) . 6_565 ?
N2 C22 H22B 109.7 . . ?
N2 C22 H22C 109.2 . . ?
H22A C22 H22B 109.5 6_565 6_565 ?
H22A C22 H22B 43.5 . 6_565 ?
H22A C22 H22B 109.5 . . ?
H22A C22 H22C 109.5 . . ?
H22B C22 H22B 68.8 . 6_565 ?
H22B C22 H22C 109.5 . . ?
H22C C22 H22B 109.5 6_565 6_565 ?
H22C C22 H22B 138.8 . 6_565 ?

loop_
_geom_bond_atom_site_label_1
_geom_bond_atom_site_label_2
_geom_bond_distance
_geom_bond_site_symmetry_2
_geom_bond_publ_flag
C1 C2 1.512(6) . ?
C1 O1 1.241(6) . ?
C1 O2 1.224(6) . ?
C2 C3 1.40(2) . ?
C2 C7 1.36(2) . ?
C2 C3A 1.40(2) . ?
C2 C7A 1.36(2) . ?
C8 C5 1.417(7) . ?
C8 C9 1.483(6) . ?
C8 S1 1.708(4) . ?
C8 C5A 1.412(9) . ?
C8 N2 1.708(4) . ?
C3 H3 0.9500 . ?
C3 C4 1.33(2) . ?
C4 H4 0.9500 . ?
C4 C5 1.33(2) . ?
C5 C6 1.42(2) . ?
C6 H6 0.9500 . ?
C6 C7 1.42(2) . ?
C7 F1 1.29(2) . ?
C9 C9 1.443(7) 6_565 ?
C9 C10 1.445(6) . ?
C10 C11 1.424(12) . ?
C10 C16 1.337(12) . ?
C10 C11A 1.424(11) . ?
C10 C16A 1.334(12) . ?
C13 C12 1.444(12) . ?
C13 C15 1.351(11) . ?
C13 C14 1.507(6) . ?
C13 C12A 1.437(11) . ?
C13 C15A 1.353(11) . ?
C11 H11 0.9500 . ?
C11 C12 1.378(14) . ?
C12 F2 1.332(13) . ?
C15 H15 0.9500 . ?
C15 C16 1.402(13) . ?
C16 H16 0.9500 . ?
C14 O3 1.246(6) . ?
C14 O4 1.260(6) . ?
C19 C19 1.483(9) 7_657 ?
C19 C18 1.369(7) . ?
C19 C20 1.446(8) . ?
C19 C18A 1.354(10) . ?
C19 C20A 1.433(10) . ?
N1 C17 1.326(7) . ?
N1 C21 1.351(8) . ?
N1 Zn1 2.034(4) . ?
N1 C17A 1.312(9) . ?
N1 C21A 1.364(10) . ?
C17 H17 0.9500 . ?
C17 C18 1.379(7) . ?
C18 H18 0.9500 . ?
C20 H20 0.9500 . ?
C20 C21 1.376(9) . ?
C21 H21 0.9500 . ?
O1 Zn1 1.999(3) . ?
O2 Zn1 2.114(4) 2_756 ?
O3 Zn1 2.000(3) 8_454 ?
O4 Zn1 2.053(3) 7_655 ?
Zn1 Zn1 2.9685(10) 2_756 ?
C3A H3A 0.9500 . ?
C3A C4A 1.33(2) . ?
C4A H4A 0.9500 . ?
C4A C5A 1.32(3) . ?
C5A C6A 1.42(3) . ?
C6A H6A 0.9500 . ?
C6A C7A 1.42(2) . ?
C7A F1A 1.29(2) . ?
C11A H11A 0.9500 . ?
C11A C12A 1.376(13) . ?
C12A F2A 1.331(12) . ?
C15A H15A 0.9500 . ?
C15A C16A 1.405(12) . ?
C16A H16A 0.9500 . ?
C17A H17A 0.9500 . ?
C17A C18A 1.374(10) . ?
C18A H18A 0.9500 . ?
C20A H20A 0.9500 . ?
C20A C21A 1.377(11) . ?
C21A H21A 0.9500 . ?
N2 C22 1.33(3) . ?
C22 H22A 0.9800 . ?
C22 H22A 0.9800 6_565 ?
C22 H22B 0.9799 6_565 ?
C22 H22B 0.9799 . ?
C22 H22C 0.9801 . ?
C22 H22C 0.9801 6_565 ?

loop_
_geom_torsion_atom_site_label_1
_geom_torsion_atom_site_label_2
_geom_torsion_atom_site_label_3
_geom_torsion_atom_site_label_4
_geom_torsion
_geom_torsion_site_symmetry_1
_geom_torsion_site_symmetry_2
_geom_torsion_site_symmetry_3
_geom_torsion_site_symmetry_4
_geom_torsion_publ_flag
C1 C2 C3 C4 176.4(10) . . . . ?
C1 C2 C7 C6 -176.8(9) . . . . ?
C1 C2 C7 F1 4(2) . . . . ?
C1 C2 C3A C4A -171.4(5) . . . . ?
C1 C2 C7A C6A 172.0(6) . . . . ?
C1 C2 C7A F1A -8.0(10) . . . . ?
C2 C1 O1 Zn1 -174.5(3) . . . . ?
C2 C1 O2 Zn1 153.3(4) . . . 2_756 ?
C2 C3 C4 C5 -2(2) . . . . ?
C2 C3A C4A C5A -0.4(3) . . . . ?
C8 C5 C6 C7 168.4(11) . . . . ?
C8 C9 C10 C11 63.0(9) . . . . ?
C8 C9 C10 C16 -124.1(9) . . . . ?
C8 C9 C10 C11A -92.3(5) . . . . ?
C8 C9 C10 C16A 87.3(5) . . . . ?
C8 C5A C6A C7A 180.0(6) . . . . ?
C3 C2 C7 C6 10.5(18) . . . . ?
C3 C2 C7 F1 -169.3(14) . . . . ?
C3 C4 C5 C8 -168.0(12) . . . . ?
C3 C4 C5 C6 14.7(19) . . . . ?
C4 C5 C6 C7 -14.3(18) . . . . ?
C5 C8 C9 C9 -174.3(14) . . . 6_565 ?
C5 C8 C9 C10 13.1(15) . . . . ?
C5 C8 S1 C8 176.8(12) . . . 6_565 ?
C5 C6 C7 C2 1(2) . . . . ?
C5 C6 C7 F1 -178.8(13) . . . . ?
C7 C2 C3 C4 -10.9(18) . . . . ?
C9 C8 C5 C4 -129.6(12) . . . . ?
C9 C8 C5 C6 47.6(17) . . . . ?
C9 C8 S1 C8 5.1(6) . . . 6_565 ?
C9 C8 C5A C4A 47.2(14) . . . . ?
C9 C8 C5A C6A -134.0(13) . . . . ?
C9 C8 N2 C8 5.1(6) . . . 6_565 ?
C9 C8 N2 C22 163(2) . . . . ?
C9 C9 C10 C11 -108.3(8) 6_565 . . . ?
C9 C9 C10 C16 64.7(9) 6_565 . . . ?
C9 C9 C10 C11A 96.5(3) 6_565 . . . ?
C9 C9 C10 C16A -84.0(4) 6_565 . . . ?
C9 C10 C11 C12 -179.7(10) . . . . ?
C9 C10 C16 C15 179.0(10) . . . . ?
C9 C10 C11A C12A 179.38(19) . . . . ?
C9 C10 C16A C15A -179.3(2) . . . . ?
C10 C11 C12 C13 -0.6(19) . . . . ?
C10 C11 C12 F2 -172.7(13) . . . . ?
C10 C11A C12A C13 0.0(3) . . . . ?
C10 C11A C12A F2A 179.92(19) . . . . ?
C13 C15 C16 C10 3(2) . . . . ?
C13 C14 O3 Zn1 -162.3(2) . . . 8_454 ?
C13 C14 O4 Zn1 -178.96(18) . . . 7_655 ?
C13 C15A C16A C10 -0.2(4) . . . . ?
C11 C10 C16 C15 -8.1(17) . . . . ?
C12 C13 C15 C16 3.8(18) . . . . ?
C12 C13 C14 O3 21.5(8) . . . . ?
C12 C13 C14 O4 -153.7(8) . . . . ?
C15 C13 C12 C11 -4.6(17) . . . . ?
C15 C13 C12 F2 166.7(14) . . . . ?
C15 C13 C14 O3 -153.3(9) . . . . ?
C15 C13 C14 O4 31.5(9) . . . . ?
C16 C10 C11 C12 7.1(17) . . . . ?
C14 C13 C12 C11 -179.8(10) . . . . ?
C14 C13 C12 F2 -8.5(18) . . . . ?
C14 C13 C15 C16 178.8(10) . . . . ?
C14 C13 C12A C11A -179.56(19) . . . . ?
C14 C13 C12A F2A 0.5(4) . . . . ?
C14 C13 C15A C16A 179.7(2) . . . . ?
C19 C19 C18 C17 -177.8(7) 7_657 . . . ?
C19 C19 C20 C21 179.6(8) 7_657 . . . ?
C19 C19 C18A C17A -177.1(7) 7_657 . . . ?
C19 C19 C20A C21A 177.2(7) 7_657 . . . ?
C19 C20 C21 N1 -4.0(13) . . . . ?
C19 C20A C21A N1 0.2(5) . . . . ?
N1 C17 C18 C19 1.2(11) . . . . ?
N1 C17A C18A C19 -0.4(3) . . . . ?
C17 N1 C21 C20 -15.9(11) . . . . ?
C18 C19 C20 C21 22.0(11) . . . . ?
C20 C19 C18 C17 -20.7(9) . . . . ?
C21 N1 C17 C18 17.7(10) . . . . ?
O1 C1 C2 C3 6.7(11) . . . . ?
O1 C1 C2 C7 -165.5(9) . . . . ?
O1 C1 C2 C3A -177.0(6) . . . . ?
O1 C1 C2 C7A 11.9(8) . . . . ?
O1 C1 O2 Zn1 -25.8(8) . . . 2_756 ?
O2 C1 C2 C3 -172.5(9) . . . . ?
O2 C1 C2 C7 15.3(12) . . . . ?
O2 C1 C2 C3A 3.8(8) . . . . ?
O2 C1 C2 C7A -167.3(7) . . . . ?
O2 C1 O1 Zn1 4.6(7) . . . . ?
O3 C14 O4 Zn1 6.3(6) . . . 7_655 ?
O4 C14 O3 Zn1 12.5(6) . . . 8_454 ?
S1 C8 C5 C4 60.7(15) . . . . ?
S1 C8 C5 C6 -122.1(11) . . . . ?
S1 C8 C9 C9 -3.7(4) . . . 6_565 ?
S1 C8 C9 C10 -176.2(4) . . . . ?
Zn1 N1 C17 C18 -171.2(5) . . . . ?
Zn1 N1 C21 C20 173.3(7) . . . . ?
Zn1 N1 C17A C18A -170.4(3) . . . . ?
Zn1 N1 C21A C20A 171.2(4) . . . . ?
C3A C2 C7A C6A 0.0(7) . . . . ?
C3A C2 C7A F1A -180.0(6) . . . . ?
C3A C4A C5A C8 179.8(5) . . . . ?
C3A C4A C5A C6A 1.0(7) . . . . ?
C4A C5A C6A C7A -1.1(9) . . . . ?
C5A C8 C9 C9 -167.5(16) . . . 6_565 ?
C5A C8 C9 C10 20.0(17) . . . . ?
C5A C8 N2 C8 172.2(15) . . . 6_565 ?
C5A C8 N2 C22 -29(3) . . . . ?
C5A C6A C7A C2 0.6(10) . . . . ?
C5A C6A C7A F1A -179.4(6) . . . . ?
C7A C2 C3A C4A -0.1(3) . . . . ?
C11A C10 C16A C15A 0.3(3) . . . . ?
C12A C13 C14 O3 176.4(4) . . . . ?
C12A C13 C14 O4 1.2(4) . . . . ?
C12A C13 C15A C16A 0.1(3) . . . . ?
C15A C13 C14 O3 -3.2(4) . . . . ?
C15A C13 C14 O4 -178.4(4) . . . . ?
C15A C13 C12A C11A 0.1(3) . . . . ?
C15A C13 C12A F2A -179.9(3) . . . . ?
C16A C10 C11A C12A -0.2(2) . . . . ?
C17A N1 C21A C20A 0.0(4) . . . . ?
C18A C19 C20A C21A -0.5(4) . . . . ?
C20A C19 C18A C17A 0.6(4) . . . . ?
C21A N1 C17A C18A 0.1(2) . . . . ?
N2 C8 C9 C9 -3.7(4) . . . 6_565 ?
N2 C8 C9 C10 -176.2(4) . . . . ?
N2 C8 C5A C4A -115.7(10) . . . . ?
N2 C8 C5A C6A 63.1(10) . . . . ?

loop_
_smtbx_masks_void_nr
_smtbx_masks_void_average_x
_smtbx_masks_void_average_y
_smtbx_masks_void_average_z
_smtbx_masks_void_volume
_smtbx_masks_void_count_electrons
_smtbx_masks_void_content
1 -0.144 0.000 -0.069 605.7 173.6 '4 C3H7NO'
2 -0.500 0.500 -0.749 605.7 173.6 '4 C3H7NO'
